data_2238003
loop_
_publ_author_name
'Karaday\?i, Nevzat'
'K\"oysal, Yavuz'
'\,Sahin, Song\"ul'
'Co\,skun, Emine'
'B\"uy\"ukg\"ung\"or, Orhan'

_publ_section_title
;
 2-{[3-Chloro-4-(4-chlorophenoxy)phenyl]iminomethyl}-4-nitrophenol
;
_journal_coeditor_code RN2114
_journal_issue 6
_journal_name_full 'Acta Crystallographica Section E'
_journal_page_first o889
_journal_paper_doi 10.1107/S1600536813012518
_journal_volume 69
_journal_year 2013
_chemical_formula_iupac 'C19 H12 Cl2 N2 O4'
_chemical_formula_moiety 'C19 H12 Cl2 N2 O4'
_chemical_formula_sum 'C19 H12 Cl2 N2 O4'
_chemical_formula_weight 403.21
_chemical_name_systematic
;
2-{[3-Chloro-4-(4-chlorophenoxy)phenyl]iminomethyl}-4-nitrophenol
;
_space_group_IT_number 2
_symmetry_cell_setting triclinic
_symmetry_space_group_name_Hall '-P 1'
_symmetry_space_group_name_H-M 'P -1'
_atom_sites_solution_hydrogens geom
_atom_sites_solution_primary direct
_atom_sites_solution_secondary difmap
_cell_angle_alpha 86.260(12)
_cell_angle_beta 83.596(12)
_cell_angle_gamma 70.739(10)
_cell_formula_units_Z 2
_cell_length_a 5.5649(8)
_cell_length_b 7.9290(10)
_cell_length_c 21.778(4)
_cell_measurement_reflns_used 8340
_cell_measurement_temperature 296(2)
_cell_measurement_theta_max 28.16
_cell_measurement_theta_min 1.91
_cell_volume 901.1(2)
_computing_cell_refinement 'X-AREA (Stoe & Cie, 2002)'
_computing_data_collection 'X-AREA (Stoe & Cie, 2002)'
_computing_data_reduction 'X-RED32 (Stoe & Cie, 2002)'
_computing_molecular_graphics 'ORTEP-3 for Windows (Farrugia, 2012)'
_computing_publication_material 'WinGX (Farrugia, 2012)'
_computing_structure_refinement 'SHELXL97 (Sheldrick, 2008)'
_computing_structure_solution 'SHELXS97 (Sheldrick, 2008)'
_diffrn_ambient_temperature 296(2)
_diffrn_measured_fraction_theta_full 0.984
_diffrn_measured_fraction_theta_max 0.984
_diffrn_measurement_device '2-circle goniometer'
_diffrn_measurement_device_type 'Stoe IPDS 2'
_diffrn_measurement_method '\w scans'
_diffrn_radiation_monochromator graphite
_diffrn_radiation_source 'fine-focus sealed tube'
_diffrn_radiation_type MoK\a
_diffrn_radiation_wavelength 0.71073
_diffrn_reflns_av_R_equivalents 0.0762
_diffrn_reflns_av_sigmaI/netI 0.0683
_diffrn_reflns_limit_h_max 6
_diffrn_reflns_limit_h_min -6
_diffrn_reflns_limit_k_max 9
_diffrn_reflns_limit_k_min -9
_diffrn_reflns_limit_l_max 26
_diffrn_reflns_limit_l_min -26
_diffrn_reflns_number 10061
_diffrn_reflns_theta_full 26.00
_diffrn_reflns_theta_max 26.00
_diffrn_reflns_theta_min 1.88
_exptl_absorpt_coefficient_mu 0.389
_exptl_absorpt_correction_T_max 0.9848
_exptl_absorpt_correction_T_min 0.8494
_exptl_absorpt_correction_type integration
_exptl_absorpt_process_details '(X-RED32; Stoe & Cie, 2002)'
_exptl_crystal_colour yellow
_exptl_crystal_density_diffrn 1.486
_exptl_crystal_density_method 'not measured'
_exptl_crystal_description plate
_exptl_crystal_F_000 412
_exptl_crystal_size_max 0.760
_exptl_crystal_size_mid 0.387
_exptl_crystal_size_min 0.030
_refine_diff_density_max 0.202
_refine_diff_density_min -0.224
_refine_ls_extinction_coef 0.011(3)
_refine_ls_extinction_expression Fc^*^=kFc[1+0.001xFc^2^\l^3^/sin(2\q)]^-1/4^
_refine_ls_extinction_method 'SHELXL97 (Sheldrick, 2008)'
_refine_ls_goodness_of_fit_ref 1.047
_refine_ls_hydrogen_treatment constr
_refine_ls_matrix_type full
_refine_ls_number_parameters 248
_refine_ls_number_reflns 3475
_refine_ls_number_restraints 52
_refine_ls_restrained_S_all 1.057
_refine_ls_R_factor_all 0.1526
_refine_ls_R_factor_gt 0.0677
_refine_ls_shift/su_max 0.000
_refine_ls_shift/su_mean 0.000
_refine_ls_structure_factor_coef Fsqd
_refine_ls_weighting_details 'calc w=1/[\s^2^(Fo^2^)+(0.0634P)^2^+0.1371P] where P=(Fo^2^+2Fc^2^)/3'
_refine_ls_weighting_scheme calc
_refine_ls_wR_factor_gt 0.1440
_refine_ls_wR_factor_ref 0.1863
_reflns_number_gt 1473
_reflns_number_total 3475
_reflns_threshold_expression I>2\s(I)
_cod_data_source_file rn2114.cif
_cod_data_source_block I
_cod_database_code 2238003
_cod_database_fobs_code 2238003

loop_
_symmetry_equiv_pos_as_xyz
'x, y, z'
'-x, -y, -z'

loop_
_atom_site_type_symbol
_atom_site_label
_atom_site_fract_x
_atom_site_fract_y
_atom_site_fract_z
_atom_site_U_iso_or_equiv
_atom_site_adp_type
_atom_site_calc_flag
_atom_site_refinement_flags
_atom_site_occupancy
_atom_site_symmetry_multiplicity
Cl Cl2 0.7962(6) -0.3765(3) 0.45465(11) 0.2198(11) Uani d . 1 1
Cl Cl1 -0.0539(2) 0.30360(16) 0.22683(8) 0.1373(6) Uani d . 1 1
C C18 0.6896(14) -0.0931(8) 0.3740(3) 0.144(2) Uani d DU 1 1
H H18 0.8584 -0.1407 0.3573 0.173 Uiso calc R 1 1
C C17 0.6001(16) -0.1794(9) 0.4229(3) 0.156(2) Uani d DU 1 1
C C19 0.5349(14) 0.0624(8) 0.3493(3) 0.142(2) Uani d DU 1 1
H H19 0.5998 0.1220 0.3168 0.171 Uiso calc R 1 1
C C16 0.3486(18) -0.1156(11) 0.4467(3) 0.177(3) Uani d DU 1 1
H H16 0.2860 -0.1763 0.4792 0.213 Uiso calc R 1 1
O O3 0.0233(6) 1.2311(4) -0.04140(18) 0.1345(13) Uani d . 1 1
C C15 0.1920(16) 0.0391(11) 0.4217(3) 0.161(3) Uani d DU 1 1
H H15 0.0222 0.0837 0.4379 0.193 Uiso calc R 1 1
C C14 0.2795(15) 0.1313(9) 0.3728(3) 0.135(2) Uani d DU 1 1
O O2 0.2457(6) 1.4083(4) -0.05235(18) 0.1303(13) Uani d . 1 1
N N2 0.1826(7) 1.2896(5) -0.0236(3) 0.1123(14) Uani d . 1 1
C C10 0.1116(9) 0.4319(6) 0.2530(3) 0.1125(17) Uani d . 1 1
C C6 0.2397(8) 1.0768(5) 0.0639(3) 0.1007(16) Uani d . 1 1
H H6 0.1264 1.0298 0.0487 0.121 Uiso calc R 1 1
C C9 0.1661(8) 0.5615(5) 0.2153(3) 0.1149(17) Uani d . 1 1
H H9 0.1109 0.5833 0.1759 0.138 Uiso calc R 1 1
C C5 0.2973(8) 1.2175(5) 0.0331(3) 0.1021(16) Uani d . 1 1
O O4 0.1060(9) 0.2799(7) 0.3499(2) 0.1582(18) Uani d . 1 1
C C11 0.1866(11) 0.3996(7) 0.3121(3) 0.129(2) Uani d . 1 1
C C4 0.4639(9) 1.2908(6) 0.0547(3) 0.1136(18) Uani d . 1 1
H H4 0.5006 1.3863 0.0335 0.136 Uiso calc R 1 1
C C1 0.3481(8) 1.0065(5) 0.1168(3) 0.0988(15) Uani d . 1 1
C C7 0.2800(9) 0.8626(6) 0.1508(3) 0.1049(16) Uani d . 1 1
H H7 0.1647 0.8174 0.1355 0.126 Uiso calc R 1 1
C C8 0.3057(8) 0.6620(6) 0.2360(3) 0.1062(15) Uani d . 1 1
C C2 0.5222(9) 1.0794(6) 0.1393(3) 0.1050(15) Uani d . 1 1
N N1 0.3733(7) 0.7978(5) 0.2004(2) 0.1090(13) Uani d . 1 1
C C3 0.5729(9) 1.2220(7) 0.1071(3) 0.1227(19) Uani d . 1 1
H H3 0.6844 1.2715 0.1219 0.147 Uiso calc R 1 1
O O1 0.6321(7) 1.0140(5) 0.1906(2) 0.1368(13) Uani d . 1 1
H H1 0.6007 0.9221 0.2019 0.205 Uiso calc R 1 1
C C13 0.3831(11) 0.6245(7) 0.2947(3) 0.1260(18) Uani d . 1 1
H H13 0.4780 0.6887 0.3087 0.151 Uiso calc R 1 1
C C12 0.3265(11) 0.4975(8) 0.3331(3) 0.147(2) Uani d . 1 1
H H12 0.3801 0.4765 0.3727 0.177 Uiso calc R 1 1

loop_
_atom_site_aniso_label
_atom_site_aniso_U_11
_atom_site_aniso_U_22
_atom_site_aniso_U_33
_atom_site_aniso_U_12
_atom_site_aniso_U_13
_atom_site_aniso_U_23
Cl2 0.339(3) 0.1660(17) 0.1594(17) -0.100(2) -0.0038(18) 0.0157(15)
Cl1 0.1270(10) 0.1025(8) 0.1993(15) -0.0557(7) -0.0076(9) -0.0410(9)
C18 0.203(6) 0.128(4) 0.126(5) -0.095(4) 0.022(4) -0.023(4)
C17 0.258(7) 0.142(5) 0.100(4) -0.112(5) 0.006(5) -0.019(3)
C19 0.190(6) 0.125(4) 0.140(5) -0.098(4) 0.020(4) -0.021(4)
C16 0.273(9) 0.182(6) 0.103(5) -0.124(6) 0.038(5) -0.013(4)
O3 0.137(2) 0.103(2) 0.195(4) -0.068(2) -0.055(2) -0.010(2)
C15 0.229(7) 0.175(5) 0.106(5) -0.113(5) 0.033(5) -0.025(4)
C14 0.196(6) 0.123(4) 0.120(4) -0.100(4) 0.019(5) -0.037(4)
O2 0.134(3) 0.0930(19) 0.184(4) -0.0598(19) -0.028(2) -0.004(2)
N2 0.098(3) 0.071(2) 0.178(4) -0.037(2) -0.009(3) -0.032(3)
C10 0.104(3) 0.080(3) 0.157(5) -0.032(2) 0.000(3) -0.037(3)
C6 0.081(3) 0.069(2) 0.160(5) -0.030(2) -0.014(3) -0.024(3)
C9 0.106(3) 0.080(2) 0.164(5) -0.031(2) -0.016(3) -0.033(3)
C5 0.081(3) 0.070(2) 0.161(5) -0.027(2) -0.008(3) -0.028(3)
O4 0.169(4) 0.153(3) 0.178(4) -0.095(3) 0.025(3) -0.029(4)
C11 0.139(4) 0.110(4) 0.154(5) -0.065(3) 0.017(4) -0.034(4)
C4 0.095(3) 0.086(3) 0.177(5) -0.048(3) -0.018(3) -0.023(3)
C1 0.079(3) 0.066(2) 0.157(5) -0.026(2) -0.013(3) -0.023(3)
C7 0.090(3) 0.077(3) 0.153(5) -0.027(2) -0.017(3) -0.024(3)
C8 0.104(3) 0.079(3) 0.139(5) -0.032(2) -0.009(3) -0.022(3)
C2 0.085(3) 0.086(3) 0.151(5) -0.031(2) -0.027(3) -0.013(3)
N1 0.103(3) 0.080(2) 0.153(4) -0.037(2) -0.015(3) -0.021(3)
C3 0.098(3) 0.106(3) 0.186(6) -0.057(3) -0.024(4) -0.018(4)
O1 0.120(3) 0.124(3) 0.191(4) -0.063(2) -0.045(3) -0.004(3)
C13 0.145(4) 0.111(4) 0.143(5) -0.066(3) -0.016(4) -0.019(4)
C12 0.189(6) 0.141(4) 0.143(5) -0.094(5) -0.009(4) -0.023(4)

loop_
_atom_type_symbol
_atom_type_description
_atom_type_scat_dispersion_real
_atom_type_scat_dispersion_imag
_atom_type_scat_source
C C 0.0033 0.0016 'International Tables Vol C Tables 4.2.6.8 and 6.1.1.4'
H H 0.0000 0.0000 'International Tables Vol C Tables 4.2.6.8 and 6.1.1.4'
Cl Cl 0.1484 0.1585 'International Tables Vol C Tables 4.2.6.8 and 6.1.1.4'
N N 0.0061 0.0033 'International Tables Vol C Tables 4.2.6.8 and 6.1.1.4'
O O 0.0106 0.0060 'International Tables Vol C Tables 4.2.6.8 and 6.1.1.4'

loop_
_geom_angle_atom_site_label_1
_geom_angle_atom_site_label_2
_geom_angle_atom_site_label_3
_geom_angle
C17 C18 C19 121.0(7)
C17 C18 H18 119.5
C19 C18 H18 119.5
C18 C17 C16 120.5(8)
C18 C17 Cl2 121.1(7)
C16 C17 Cl2 118.3(6)
C18 C19 C14 119.8(6)
C18 C19 H19 120.1
C14 C19 H19 120.1
C15 C16 C17 118.7(7)
C15 C16 H16 120.6
C17 C16 H16 120.6
C16 C15 C14 121.9(8)
C16 C15 H15 119.1
C14 C15 H15 119.1
O4 C14 C15 117.2(7)
O4 C14 C19 124.7(6)
C15 C14 C19 118.1(8)
O2 N2 O3 121.7(5)
O2 N2 C5 118.7(4)
O3 N2 C5 119.6(4)
C9 C10 C11 121.1(5)
C9 C10 Cl1 120.1(5)
C11 C10 Cl1 118.8(5)
C1 C6 C5 120.0(4)
C1 C6 H6 120.0
C5 C6 H6 120.0
C10 C9 C8 120.0(6)
C10 C9 H9 120.0
C8 C9 H9 120.0
C6 C5 C4 121.3(6)
C6 C5 N2 119.3(4)
C4 C5 N2 119.3(5)
C14 O4 C11 120.2(5)
O4 C11 C10 118.5(5)
O4 C11 C12 121.8(7)
C10 C11 C12 119.5(6)
C3 C4 C5 119.2(5)
C3 C4 H4 120.4
C5 C4 H4 120.4
C6 C1 C2 119.3(5)
C6 C1 C7 120.2(4)
C2 C1 C7 120.5(6)
N1 C7 C1 121.4(5)
N1 C7 H7 119.3
C1 C7 H7 119.3
C13 C8 C9 117.8(5)
C13 C8 N1 117.9(5)
C9 C8 N1 124.3(6)
O1 C2 C3 120.2(5)
O1 C2 C1 121.0(5)
C3 C2 C1 118.7(6)
C7 N1 C8 123.2(5)
C4 C3 C2 121.4(5)
C4 C3 H3 119.3
C2 C3 H3 119.3
C2 O1 H1 109.5
C12 C13 C8 122.8(5)
C12 C13 H13 118.6
C8 C13 H13 118.6
C13 C12 C11 118.8(6)
C13 C12 H12 120.6
C11 C12 H12 120.6

loop_
_geom_bond_atom_site_label_1
_geom_bond_atom_site_label_2
_geom_bond_distance
Cl2 C17 1.735(8)
Cl1 C10 1.737(4)
C18 C17 1.365(8)
C18 C19 1.367(8)
C18 H18 0.9300
C17 C16 1.374(9)
C19 C14 1.394(8)
C19 H19 0.9300
C16 C15 1.370(10)
C16 H16 0.9300
O3 N2 1.234(4)
C15 C14 1.386(8)
C15 H15 0.9300
C14 O4 1.360(8)
O2 N2 1.222(5)
N2 C5 1.449(6)
C10 C9 1.365(7)
C10 C11 1.379(8)
C6 C1 1.360(6)
C6 C5 1.375(6)
C6 H6 0.9300
C9 C8 1.405(6)
C9 H9 0.9300
C5 C4 1.381(6)
O4 C11 1.370(7)
C11 C12 1.394(7)
C4 C3 1.350(7)
C4 H4 0.9300
C1 C2 1.424(6)
C1 C7 1.452(7)
C7 N1 1.257(6)
C7 H7 0.9300
C8 C13 1.377(7)
C8 N1 1.412(6)
C2 O1 1.326(6)
C2 C3 1.383(7)
C3 H3 0.9300
O1 H1 0.8200
C13 C12 1.361(7)
C13 H13 0.9300
C12 H12 0.9300

loop_
_geom_hbond_atom_site_label_D
_geom_hbond_atom_site_label_H
_geom_hbond_atom_site_label_A
_geom_hbond_site_symmetry_A
_geom_hbond_distance_DH
_geom_hbond_distance_HA
_geom_hbond_distance_DA
_geom_hbond_angle_DHA
O1 H1 N1 . 0.82 1.85 2.564(5) 145.2
C7 H7 O3 2_575 0.93 2.51 3.321(6) 146.1
C6 H6 O3 2_575 0.93 2.49 3.319(4) 148.4

loop_
_geom_torsion_atom_site_label_1
_geom_torsion_atom_site_label_2
_geom_torsion_atom_site_label_3
_geom_torsion_atom_site_label_4
_geom_torsion
C14 C15 C16 C17 0.8(11)
C15 C16 C17 C18 -2.0(10)
C16 C17 C18 C19 2.7(9)
